data_2006238
loop_
_publ_author_name
'Belcher, Warwick J.'
'Brothers, Penelope J.'
'Rickard, Clifton E. F.'

_publ_section_title
;Bis(propionato-<i>O</i>)[5,10,15,20-tetra(<i>p</i>-chlorophenyl)porphyrinato-\k^4^<i>N</i>]tin(IV)
 Dichloromethane Solvate
;
_journal_issue 6
_journal_name_full 'Acta Crystallographica Section C'
_journal_page_first 725
_journal_page_last 726
_journal_paper_doi 10.1107/S0108270197002333
_journal_volume 53
_journal_year 1997
_chemical_formula_moiety '[Sn(C44 H24 Cl4 N4)(C3 H5 O2)2].CH2 Cl2'
_chemical_formula_sum 'C51 H36 Cl6 N4 O4 Sn'
_chemical_formula_weight 1100.3
_chemical_name_systematic
;
bis(propionato)[tetra(p-chlorophenyl)porphryinatotin(IV)
 Dichloromethane solvate
;
_space_group_IT_number 15
_symmetry_cell_setting monoclinic
_symmetry_space_group_name_Hall '-C 2yc'
_symmetry_space_group_name_H-M 'C 1 2/c 1'
_audit_creation_method SHELXL
_cell_angle_alpha 90.000(10)
_cell_angle_beta 117.58(2)
_cell_angle_gamma 90.00(2)
_cell_formula_units_Z 4
_cell_length_a 25.310(10)
_cell_length_b 9.242(2)
_cell_length_c 23.006(2)
_cell_measurement_reflns_used 25
_cell_measurement_temperature 293(2)
_cell_measurement_theta_max 12.3
_cell_measurement_theta_min 9.5
_cell_volume 4770(2)
_computing_cell_refinement 'CAD-4 software'
_computing_data_collection 'CAD-4 software (Enraf-Nonius, 1989)'
_computing_data_reduction 'local software'
_computing_molecular_graphics 'ORTEPII (Johnston, 1976)'
_computing_publication_material SHELXL-93
_computing_structure_refinement 'SHELXL-93 (Sheldrick, 1993)'
_computing_structure_solution 'SHELXS-86 (Sheldrick, 1990)'
_diffrn_ambient_temperature 293(2)
_diffrn_measurement_device CAD-4
_diffrn_measurement_method \w/2\q
_diffrn_radiation_monochromator graphite
_diffrn_radiation_source 'fine-focus sealed tube'
_diffrn_radiation_type MoK\a
_diffrn_radiation_wavelength 0.71069
_diffrn_reflns_av_R_equivalents 0.0231
_diffrn_reflns_av_sigmaI/netI 0.0597
_diffrn_reflns_limit_h_max 32
_diffrn_reflns_limit_h_min 0
_diffrn_reflns_limit_k_max 11
_diffrn_reflns_limit_k_min 0
_diffrn_reflns_limit_l_max 26
_diffrn_reflns_limit_l_min -29
_diffrn_reflns_number 6009
_diffrn_reflns_theta_max 27.58
_diffrn_reflns_theta_min 1.98
_diffrn_standards_decay_% 0
_diffrn_standards_interval_count 100
_diffrn_standards_interval_time 60
_diffrn_standards_number 3
_exptl_absorpt_coefficient_mu 0.922
_exptl_absorpt_correction_T_max 0.871
_exptl_absorpt_correction_T_min 0.845
_exptl_absorpt_correction_type 'Empirical \y scans (North, Phillips & Mathews, 1968)'
_exptl_crystal_colour Red
_exptl_crystal_density_diffrn 1.532
_exptl_crystal_description Prisms
_exptl_crystal_F_000 2216
_exptl_crystal_size_max 0.27
_exptl_crystal_size_mid 0.20
_exptl_crystal_size_min 0.15
_refine_diff_density_max 0.674
_refine_diff_density_min -0.688
_refine_ls_extinction_coef 0.00043(12)
_refine_ls_extinction_method 'SHELXL93 (Sheldrick, 1993)'
_refine_ls_goodness_of_fit_all 1.063
_refine_ls_goodness_of_fit_obs 1.104
_refine_ls_hydrogen_treatment 'H atoms placed using a riding model'
_refine_ls_matrix_type full
_refine_ls_number_parameters 298
_refine_ls_number_reflns 5097
_refine_ls_number_restraints 0
_refine_ls_restrained_S_all 1.066
_refine_ls_restrained_S_obs 1.104
_refine_ls_R_factor_all 0.1011
_refine_ls_R_factor_obs .0482
_refine_ls_shift/esd_max -0.048
_refine_ls_shift/esd_mean 0.004
_refine_ls_structure_factor_coef Fsqd
_refine_ls_weighting_details 'w = 1/[\s^2^(Fo^2^)+(0.0593P)^2^+12.4112P] where P=(Fo^2^+2Fc^2^)/3'
_refine_ls_weighting_scheme calc
_refine_ls_wR_factor_all 0.1375
_refine_ls_wR_factor_obs .1127
_reflns_number_observed 3294
_reflns_number_total 5099
_reflns_observed_criterion >2sigma(I)
_cod_data_source_file na1286.cif
_cod_data_source_block snporph
_cod_depositor_comments
;
The following automatic conversions were performed:
'_symmetry_cell_setting' value 'Monoclinic' changed to 'monoclinic'
according to '/home/saulius/struct/CIF-dictionaries/cif_core.dic'
dictionary named 'cif_core.dic' version 2.4.1 from 2010-06-29.

Automatic conversion script
Id: cif_fix_enum 1527 2010-12-29 10:47:43Z saulius 

The following automatic conversions were performed:

'_symmetry_cell_setting' value 'Monoclinic' changed to 'monoclinic'
according to /home/saulius/struct/CIF-dictionaries/cif_core.dic
dictionary named 'cif_core.dic' version 2.4.1 from 2010-06-29.

Automatic conversion script
Id: cif_fix_values 1715 2011-07-08 13:25:40Z adriana 

The following automatic conversions were performed:

'_refine_ls_weighting_scheme' value 'calc w =
1/[\s^2^(Fo^2^)+(0.0593P)^2^+12.4112P] where P=(Fo^2^+2Fc^2^)/3' was
changed to 'calc'. New tag '_refine_ls_weighting_details' was
created. The value of the new tag was set to 'w =
1/[\s^2^(Fo^2^)+(0.0593P)^2^+12.4112P] where P=(Fo^2^+2Fc^2^)/3'.

Automatic conversion script
Id: cif_fix_values 3143 2015-03-26 13:38:13Z robertas 
;
_cod_original_cell_volume 4770.(2)
_cod_original_sg_symbol_H-M 'C 2/c'
_cod_database_code 2006238

loop_
_symmetry_equiv_pos_as_xyz
'x, y, z'
'x, -y, z+1/2'
'x+1/2, y+1/2, z'
'x+1/2, -y+1/2, z+1/2'
'-x, -y, -z'
'-x, y, -z-1/2'
'-x+1/2, -y+1/2, -z'
'-x+1/2, y+1/2, -z-1/2'

loop_
_atom_site_aniso_label
_atom_site_aniso_U_11
_atom_site_aniso_U_22
_atom_site_aniso_U_33
_atom_site_aniso_U_12
_atom_site_aniso_U_13
_atom_site_aniso_U_23
Sn1 .0342(2) .0323(2) .0278(2) .0014(3) .00676(15) -.0036(2)
Cl1 .0696(10) .0541(9) .0846(11) .0271(8) .0088(9) .0030(8)
Cl2 .0806(11) .1031(14) .0386(7) -.0001(10) .0101(7) -.0282(8)
N1 .038(2) .036(2) .029(2) .002(2) .007(2) -.004(2)
N2 .038(2) .035(2) .029(2) .004(2) .011(2) -.005(2)
C1 .040(2) .042(2) .029(2) .000(3) .007(2) -.003(2)
C2 .058(3) .053(3) .030(2) .012(3) .002(2) -.008(2)
C3 .057(3) .051(3) .039(3) .018(3) .003(2) -.003(2)
C4 .044(3) .041(3) .035(2) .007(2) .012(2) .002(2)
C5 .039(2) .034(2) .033(2) .002(2) .010(2) .000(2)
C6 .039(2) .032(2) .038(2) .001(2) .015(2) -.002(2)
C7 .047(3) .037(2) .042(3) .004(2) .015(2) -.006(2)
C8 .047(3) .042(3) .039(3) .001(2) .013(2) -.012(2)
C9 .037(2) .038(2) .038(2) -.003(2) .012(2) -.007(2)
C10 .039(2) .043(3) .032(2) -.003(2) .009(2) -.006(2)
C11 .040(3) .035(3) .028(2) .005(2) .013(2) .000(2)
C12 .039(3) .035(2) .051(3) -.001(2) .014(2) -.001(2)
C13 .034(2) .054(3) .052(3) -.003(3) .010(2) -.004(3)
C14 .048(3) .039(3) .041(3) .014(2) .011(2) .001(2)
C15 .052(3) .033(3) .056(3) .004(2) .019(3) .004(2)
C16 .040(3) .039(2) .052(3) .000(2) .019(2) -.002(2)
C21 .039(3) .037(2) .031(2) .008(2) .006(2) -.005(2)
C22 .063(4) .049(3) .040(3) -.013(3) .019(3) -.006(2)
C23 .063(4) .045(3) .043(3) -.016(3) .010(3) -.014(2)
C24 .054(3) .052(3) .029(2) .010(3) .007(2) -.007(2)
C25 .052(3) .074(4) .040(3) -.001(3) .019(3) -.007(3)
C26 .046(3) .064(4) .046(3) -.012(3) .018(2) -.012(3)
O31 .049(2) .053(2) .054(2) -.012(2) .021(2) -.008(2)
O32 .079(3) .112(4) .064(3) -.017(3) .031(3) -.007(3)
C31 .050(3) .060(4) .054(3) -.004(3) .016(3) .005(3)
C32 .066(4) .115(6) .073(5) -.020(4) .036(4) -.007(4)
C33 .065(5) .156(9) .094(6) .010(5) .028(4) -.037(6)

loop_
_atom_site_label
_atom_site_fract_x
_atom_site_fract_y
_atom_site_fract_z
_atom_site_U_iso_or_equiv
_atom_site_thermal_displace_type
_atom_site_calc_flag
_atom_site_refinement_flags
_atom_site_occupancy
_atom_site_disorder_group
_atom_site_type_symbol
Sn1 .0000 .0000 .0000 .03444(15) Uani d S 1 . Sn
Cl1 .27471(8) -.7738(2) .15003(9) .0800(5) Uani d . 1 . Cl
Cl2 -.18457(8) -.3648(2) -.43123(7) .0810(6) Uani d . 1 . Cl
N1 .0721(2) -.0644(4) .0871(2) .0377(9) Uani d . 1 . N
N2 .0080(2) -.1897(4) -.0448(2) .0355(8) Uani d . 1 . N
C1 .0935(2) .0104(6) .1450(2) .0404(10) Uani d . 1 . C
C2 .1409(3) -.0730(6) .1933(2) .0546(15) Uani d . 1 . C
H2 .1636(3) -.0483(6) .2372(2) .066 Uiso calc R 1 . H
C3 .1471(3) -.1940(6) .1642(2) .057(2) Uani d . 1 . C
H3 .1746(3) -.2677(6) .1846(2) .068 Uiso calc R 1 . H
C4 .1040(2) -.1889(5) .0965(2) .0426(11) Uani d . 1 . C
C5 .0955(2) -.2943(5) .0491(2) .0381(10) Uani d . 1 . C
C6 .0514(2) -.2944(5) -.0160(2) .0379(10) Uani d . 1 . C
C7 .0432(2) -.3996(6) -.0655(2) .0440(11) Uani d . 1 . C
H7 .0660(2) -.4826(6) -.0594(2) .053 Uiso calc R 1 . H
C8 -.0028(2) -.3575(6) -.1219(2) .0453(12) Uani d . 1 . C
H8 -.0175(2) -.4059(6) -.1618(2) .054 Uiso calc R 1 . H
C9 -.0254(2) -.2246(5) -.1098(2) .0398(11) Uani d . 1 . C
C10 -.0722(2) -.1428(5) -.1559(2) .0406(11) Uani d . 1 . C
C11 .1391(2) -.4158(5) .0707(2) .0355(11) Uani d . 1 . C
C12 .1990(2) -.3883(6) .0924(2) .0444(12) Uani d . 1 . C
H12 .2114(2) -.2944(6) .0907(2) .053 Uiso calc R 1 . H
C13 .2406(2) -.4970(7) .1166(2) .0507(11) Uani d . 1 . C
H13 .2809(2) -.4770(7) .1318(2) .061 Uiso calc R 1 . H
C14 .2217(2) -.6367(6) .1179(2) .0466(12) Uani d . 1 . C
C15 .1629(2) -.6693(6) .0943(3) .0496(13) Uani d . 1 . C
H15 .1507(2) -.7644(6) .0937(3) .060 Uiso calc R 1 . H
C16 .1215(2) -.5581(6) .0713(3) .0449(12) Uani d . 1 . C
H16 .0812(2) -.5790(6) .0560(3) .054 Uiso calc R 1 . H
C21 -.1010(2) -.1992(5) -.2245(2) .0402(11) Uani d . 1 . C
C22 -.1468(3) -.2991(6) -.2457(3) .0529(14) Uani d . 1 . C
H22 -.1606(3) -.3319(6) -.2169(3) .064 Uiso calc R 1 . H
C23 -.1722(3) -.3505(6) -.3093(3) .0563(15) Uani d . 1 . C
H23 -.2029(3) -.4179(6) -.3235(3) .068 Uiso calc R 1 . H
C24 -.1517(2) -.3014(6) -.3511(2) .0501(13) Uani d . 1 . C
C25 -.1071(3) -.2010(7) -.3324(3) .0563(14) Uani d . 1 . C
H25 -.0942(3) -.1682(7) -.3619(3) .068 Uiso calc R 1 . H
C26 -.0814(2) -.1487(7) -.2686(3) .0529(14) Uani d . 1 . C
H26 -.0511(2) -.0802(7) -.2551(3) .063 Uiso calc R 1 . H
O31 -.0627(2) -.1085(4) .0195(2) .0532(9) Uani d . 1 . O
O32 -.0343(2) -.0583(6) .1229(2) .0858(15) Uani d . 1 . O
C31 -.0698(3) -.1106(7) .0689(3) .0581(15) Uani d . 1 . C
C32 -.1283(3) -.1687(10) .0614(4) .083(2) Uani d . 1 . C
H32A -.1269(3) -.1753(10) .1042(4) .099 Uiso calc R 1 . H
H32B -.1348(3) -.2652(10) .0428(4) .099 Uiso calc R 1 . H
C33 -.1795(4) -.0710(12) .0174(4) .108(3) Uani d . 1 . C
H33A -.2167(4) -.116(3) .009(2) .130 Uiso calc R 1 . H
H33B -.1782(16) -.056(5) -.0232(12) .130 Uiso calc R 1 . H
H33C -.1760(15) .020(3) .0387(13) .130 Uiso calc R 1 . H
Cl3 .9371(4) .6581(9) .2435(4) .164(3) Uiso d P .50 . Cl
Cl3' .9392(2) .6026(6) .2182(2) .0934(13) Uiso d P .50 . Cl
C34 1.0000 .7373(15) .2500 .100(4) Uiso d S 1 . C

loop_
_atom_type_symbol
_atom_type_description
_atom_type_scat_dispersion_real
_atom_type_scat_dispersion_imag
_atom_type_scat_source
C C 0.0033 0.0016 'International Tables Vol C Tables 4.2.6.8 and 6.1.1.4'
H H 0.0000 0.0000 'International Tables Vol C Tables 4.2.6.8 and 6.1.1.4'
Cl Cl 0.1484 0.1585 'International Tables Vol C Tables 4.2.6.8 and 6.1.1.4'
N N 0.0061 0.0033 'International Tables Vol C Tables 4.2.6.8 and 6.1.1.4'
O O 0.0106 0.0060 'International Tables Vol C Tables 4.2.6.8 and 6.1.1.4'
Sn Sn -0.6537 1.4246 'International Tables Vol C Tables 4.2.6.8 and 6.1.1.4'

loop_
_geom_angle_atom_site_label_1
_geom_angle_atom_site_label_2
_geom_angle_atom_site_label_3
_geom_angle_site_symmetry_1
_geom_angle_site_symmetry_3
_geom_angle
_geom_angle_publ_flag
N1 Sn1 N1 5 . 180.0 ?
N1 Sn1 N2 5 5 89.63(15) ?
N1 Sn1 N2 . 5 90.4(2) y
N1 Sn1 N2 5 . 90.37(15) ?
N1 Sn1 N2 . . 89.6(2) y
N2 Sn1 N2 5 . 180.0 ?
N1 Sn1 O31 5 5 94.0(2) ?
N1 Sn1 O31 . 5 86.0(2) ?
N2 Sn1 O31 5 5 87.7(2) ?
N2 Sn1 O31 . 5 92.3(2) ?
N1 Sn1 O31 5 . 86.0(2) y
N1 Sn1 O31 . . 94.0(2) y
N2 Sn1 O31 5 . 92.3(2) y
N2 Sn1 O31 . . 87.7(2) y
O31 Sn1 O31 5 . 180.0 ?
C4 N1 C1 . . 109.4(4) ?
C4 N1 Sn1 . . 125.9(3) ?
C1 N1 Sn1 . . 124.7(3) ?
C9 N2 C6 . . 108.0(4) ?
C9 N2 Sn1 . . 125.7(3) ?
C6 N2 Sn1 . . 126.0(3) ?
N1 C1 C10 . 5 126.9(4) ?
N1 C1 C2 . . 107.3(4) ?
C10 C1 C2 5 . 125.9(4) ?
C3 C2 C1 . . 108.1(4) ?
C2 C3 C4 . . 108.0(5) ?
N1 C4 C5 . . 126.6(4) ?
N1 C4 C3 . . 107.3(4) ?
C5 C4 C3 . . 126.1(5) ?
C6 C5 C4 . . 126.5(4) ?
C6 C5 C11 . . 117.3(4) ?
C4 C5 C11 . . 116.2(4) ?
N2 C6 C5 . . 125.3(4) ?
N2 C6 C7 . . 107.6(4) ?
C5 C6 C7 . . 127.0(4) ?
C8 C7 C6 . . 108.3(4) ?
C7 C8 C9 . . 107.9(4) ?
N2 C9 C10 . . 125.4(4) ?
N2 C9 C8 . . 108.2(4) ?
C10 C9 C8 . . 126.4(4) ?
C9 C10 C1 . 5 126.8(4) ?
C9 C10 C21 . . 116.3(4) ?
C1 C10 C21 5 . 116.8(4) ?
C12 C11 C16 . . 118.3(5) ?
C12 C11 C5 . . 120.1(4) ?
C16 C11 C5 . . 121.7(4) ?
C13 C12 C11 . . 121.3(5) ?
C12 C13 C14 . . 118.9(5) ?
C15 C14 C13 . . 121.6(5) ?
C15 C14 Cl1 . . 119.6(4) ?
C13 C14 Cl1 . . 118.9(4) ?
C14 C15 C16 . . 118.8(5) ?
C15 C16 C11 . . 121.0(5) ?
C22 C21 C26 . . 119.3(5) ?
C22 C21 C10 . . 121.7(5) ?
C26 C21 C10 . . 119.0(5) ?
C23 C22 C21 . . 120.3(5) ?
C24 C23 C22 . . 119.4(5) ?
C23 C24 C25 . . 122.0(5) ?
C23 C24 Cl2 . . 119.0(4) ?
C25 C24 Cl2 . . 118.9(5) ?
C24 C25 C26 . . 119.0(5) ?
C25 C26 C21 . . 120.0(5) ?
C31 O31 Sn1 . . 130.9(4) ?
O31 C31 O32 . . 124.7(6) ?
O31 C31 C32 . . 117.2(5) ?
O32 C31 C32 . . 117.9(6) ?
C31 C32 C33 . . 110.7(7) ?
Cl3 C34 Cl3 . 6_756 128.8(10) ?
Cl3 C34 Cl3' 6_756 . 108.7(7) ?
Cl3 C34 Cl3' . 6_756 108.7(7) ?

loop_
_geom_bond_atom_site_label_1
_geom_bond_atom_site_label_2
_geom_bond_site_symmetry_2
_geom_bond_distance
_geom_bond_publ_flag
Sn1 N1 5 2.077(4) ?
Sn1 N1 . 2.077(4) y
Sn1 N2 5 2.091(4) ?
Sn1 N2 . 2.091(4) y
Sn1 O31 5 2.093(4) ?
Sn1 O31 . 2.093(4) y
Cl1 C14 . 1.741(5) ?
Cl2 C24 . 1.735(5) ?
N1 C4 . 1.365(6) y
N1 C1 . 1.371(6) y
N2 C9 . 1.373(6) y
N2 C6 . 1.382(6) y
C1 C10 5 1.406(7) ?
C1 C2 . 1.426(7) y
C2 C3 . 1.349(7) y
C3 C4 . 1.430(7) y
C4 C5 . 1.403(7) y
C5 C6 . 1.394(6) y
C5 C11 . 1.489(6) y
C6 C7 . 1.436(6) y
C7 C8 . 1.338(7) y
C8 C9 . 1.435(7) y
C9 C10 . 1.391(7) y
C10 C1 5 1.406(7) ?
C10 C21 . 1.494(6) y
C11 C12 . 1.383(7) ?
C11 C16 . 1.391(7) ?
C12 C13 . 1.373(7) ?
C13 C14 . 1.382(8) ?
C14 C15 . 1.362(8) ?
C15 C16 . 1.386(7) ?
C21 C22 . 1.382(7) ?
C21 C26 . 1.400(7) ?
C22 C23 . 1.382(7) ?
C23 C24 . 1.364(8) ?
C24 C25 . 1.368(8) ?
C25 C26 . 1.388(7) ?
O31 C31 . 1.230(7) ?
O32 C31 . 1.245(7) ?
C31 C32 . 1.509(9) ?
C32 C33 . 1.519(11) ?
Cl3 C34 . 1.695(10) ?
Cl3' C34 . 1.847(10) ?
C34 Cl3 6_756 1.695(10) ?
C34 Cl3' 6_756 1.847(10) ?
